data_7719307
loop_
_publ_author_name
'Bhardwaj, Varusha'
'Singh, Varsha'
'Ganesan, Vellaichamy'
'Sankar, Muniappan'

_publ_section_title
;
 2D self-assembly of twisted porphyrins appended on multiwalled carbon
 nanotubes for the oxygen reduction reaction.
;
_journal_issue 37
_journal_name_full 'Dalton transactions (Cambridge, England : 2003)'
_journal_page_first 14123
_journal_page_last 14131
_journal_paper_doi 10.1039/d5dt01591j
_journal_volume 54
_journal_year 2025
_chemical_formula_moiety 'C48 H24 Co N8'
_chemical_formula_sum 'C48 H24 Co N8'
_chemical_formula_weight 771.68
_space_group_crystal_system monoclinic
_space_group_IT_number 15
_space_group_name_Hall '-C 2yc'
_space_group_name_H-M_alt 'C 1 2/c 1'
_atom_sites_solution_hydrogens geom
_atom_sites_solution_primary iterative
_audit_creation_date 2024-12-06
_audit_creation_method
;
Olex2 1.5
(compiled 2024.02.16 svn.r378c4104 for OlexSys, GUI svn.r6928)
;
_audit_update_record
;
2025-05-25 deposited with the CCDC.	2025-08-26 downloaded from the CCDC.
;
_cell_angle_alpha 90
_cell_angle_beta 103.093(2)
_cell_angle_gamma 90
_cell_formula_units_Z 8
_cell_length_a 48.872(3)
_cell_length_b 12.4811(6)
_cell_length_c 12.4824(6)
_cell_measurement_reflns_used 9912
_cell_measurement_temperature 100.00
_cell_measurement_theta_max 26.248
_cell_measurement_theta_min 2.445
_cell_volume 7416.0(7)
_computing_cell_refinement 'SAINT V8.40B (?, 2016)'
_computing_data_reduction 'SAINT V8.40B (?, 2016)'
_computing_molecular_graphics 'Olex2 1.5 (Dolomanov et al., 2009)'
_computing_publication_material 'Olex2 1.5 (Dolomanov et al., 2009)'
_computing_structure_refinement 'XL  (Sheldrick, 2008)'
_computing_structure_solution 'olex2.solve 1.5 (Bourhis et al., 2015)'
_diffrn_ambient_temperature 100.00
_diffrn_detector_area_resol_mean 7.4074
_diffrn_measured_fraction_theta_full 1.000
_diffrn_measured_fraction_theta_max 0.997
_diffrn_measurement_device_type 'Bruker D8 Quest Photon III C7'
_diffrn_measurement_method '\f and \w scans'
_diffrn_radiation_type MoK\a
_diffrn_radiation_wavelength 0.71073
_diffrn_reflns_av_R_equivalents 0.0577
_diffrn_reflns_av_unetI/netI 0.0281
_diffrn_reflns_Laue_measured_fraction_full 1.000
_diffrn_reflns_Laue_measured_fraction_max 0.997
_diffrn_reflns_limit_h_max 60
_diffrn_reflns_limit_h_min -60
_diffrn_reflns_limit_k_max 15
_diffrn_reflns_limit_k_min -14
_diffrn_reflns_limit_l_max 15
_diffrn_reflns_limit_l_min -15
_diffrn_reflns_number 81702
_diffrn_reflns_point_group_measured_fraction_full 1.000
_diffrn_reflns_point_group_measured_fraction_max 0.997
_diffrn_reflns_theta_full 25.242
_diffrn_reflns_theta_max 26.365
_diffrn_reflns_theta_min 1.687
_diffrn_source 'micro focus sealed tube'
_exptl_absorpt_coefficient_mu 0.511
_exptl_absorpt_correction_T_max 0.7454
_exptl_absorpt_correction_T_min 0.6835
_exptl_absorpt_correction_type multi-scan
_exptl_absorpt_process_details
;
SADABS-2016/2 (Bruker,2016/2) was used for absorption correction.
wR2(int) was 0.1043 before and 0.0535 after correction.
The Ratio of minimum to maximum transmission is 0.9170.
The \l/2 correction factor is Not present.
;
_exptl_crystal_density_diffrn 1.382
_exptl_crystal_description block
_exptl_crystal_F_000 3160
_exptl_crystal_recrystallization_method 'Re-crystallisation from solvent: Chloroform/Methanol'
_refine_diff_density_max 0.329
_refine_diff_density_min -0.381
_refine_diff_density_rms 0.054
_refine_ls_extinction_method none
_refine_ls_goodness_of_fit_ref 1.023
_refine_ls_hydrogen_treatment constr
_refine_ls_matrix_type full
_refine_ls_number_parameters 514
_refine_ls_number_reflns 7550
_refine_ls_number_restraints 0
_refine_ls_restrained_S_all 1.023
_refine_ls_R_factor_all 0.0429
_refine_ls_R_factor_gt 0.0339
_refine_ls_shift/su_max 0.001
_refine_ls_shift/su_mean 0.000
_refine_ls_structure_factor_coef Fsqd
_refine_ls_weighting_details 'w=1/[\s^2^(Fo^2^)+(0.0452P)^2^+8.0156P] where P=(Fo^2^+2Fc^2^)/3'
_refine_ls_weighting_scheme calc
_refine_ls_wR_factor_gt 0.0832
_refine_ls_wR_factor_ref 0.0885
_reflns_Friedel_coverage 0.000
_reflns_number_gt 6347
_reflns_number_total 7550
_reflns_threshold_expression 'I > 2\s(I)'
_cod_data_source_file d5dt01591j2.cif
_cod_data_source_block ms_vb_cocn4_1182_0ma
_cod_depositor_comments 'Adding full bibliography for 7719307.cif.'
_cod_original_cell_volume 7416.0(6)
_cod_database_code 7719307
_shelx_shelxl_version_number 2019/1
_shelx_space_group_comment
;
The symmetry employed for this shelxl refinement is uniquely defined
by the following loop, which should always be used as a source of
symmetry information in preference to the above space-group names.
They are only intended as comments.
;
_olex2_refinement_description
;
1. Fixed Uiso
 At 1.2 times of:
  All C(H) groups
2.a Aromatic/amide H refined with riding coordinates:
 C17(H17), C18(H18), C00R(H00R), C00W(H00W), C010(H010), C8(H8), C014(H014),
 C015(H015), C016(H016), C017(H017), C7(H7), C019(H019), C01A(H01A), C01B(H01B),
  C01C(H01C), C01D(H01D), C01E(H01E), C01F(H01F), C01G(H01G), C01H(H01H),
 C01I(H01I), C01J(H01J), C01K(H01K), C01L(H01L)
;
_olex2_submission_special_instructions 'No special instructions were received'

loop_
_space_group_symop_operation_xyz
'x, y, z'
'-x, y, -z+1/2'
'x+1/2, y+1/2, z'
'-x+1/2, y+1/2, -z+1/2'
'-x, -y, -z'
'x, -y, z-1/2'
'-x+1/2, -y+1/2, -z'
'x+1/2, -y+1/2, z-1/2'

loop_
_atom_site_label
_atom_site_type_symbol
_atom_site_fract_x
_atom_site_fract_y
_atom_site_fract_z
_atom_site_U_iso_or_equiv
_atom_site_adp_type
_atom_site_occupancy
_atom_site_site_symmetry_order
_atom_site_calc_flag
_atom_site_refinement_flags_posn
_atom_site_refinement_flags_adp
_atom_site_refinement_flags_occupancy
_atom_site_disorder_assembly
_atom_site_disorder_group
Co1 Co 0.63001(2) 0.75109(2) 0.41467(2) 0.00995(7) Uani 1 1 d . . . . .
N2 N 0.64177(3) 0.86073(11) 0.32386(11) 0.0119(3) Uani 1 1 d . . . . .
N4 N 0.61802(3) 0.64800(11) 0.51131(11) 0.0113(3) Uani 1 1 d . . . . .
N3 N 0.59184(3) 0.76431(11) 0.33085(11) 0.0122(3) Uani 1 1 d . . . . .
N1 N 0.66810(3) 0.74015(10) 0.49974(11) 0.0112(3) Uani 1 1 d . . . . .
N7 N 0.63405(3) 0.38304(11) 0.79890(12) 0.0153(3) Uani 1 1 d . . . . .
N6 N 0.62286(3) 1.12063(11) 0.03254(12) 0.0166(3) Uani 1 1 d . . . . .
N5 N 0.68468(3) 1.20344(13) 0.30468(14) 0.0261(4) Uani 1 1 d . . . . .
N8 N 0.55378(3) 0.50940(14) 0.71984(14) 0.0274(4) Uani 1 1 d . . . . .
C14 C 0.63492(3) 0.57780(13) 0.57961(13) 0.0120(3) Uani 1 1 d . . . . .
C11 C 0.59158(3) 0.64162(13) 0.53135(13) 0.0132(3) Uani 1 1 d . . . . .
C1 C 0.66416(3) 0.92946(13) 0.35793(13) 0.0124(3) Uani 1 1 d . . . . .
C19 C 0.68939(3) 0.81267(13) 0.50441(13) 0.0121(3) Uani 1 1 d . . . . .
C00E C 0.67902(3) 0.47833(13) 0.65714(13) 0.0134(3) Uani 1 1 d . . . . .
C00F C 0.71162(3) 0.98341(13) 0.46928(13) 0.0130(3) Uani 1 1 d . . . . .
C17 C 0.70962(3) 0.67156(13) 0.60348(13) 0.0146(3) Uani 1 1 d . . . . .
H17 H 0.722692 0.622436 0.644980 0.018 Uiso 1 1 calc R U . . .
C20 C 0.68719(3) 0.90837(13) 0.44558(13) 0.0121(3) Uani 1 1 d . . . . .
C16 C 0.67973(3) 0.65448(13) 0.56291(13) 0.0124(3) Uani 1 1 d . . . . .
C00J C 0.62798(3) 0.44553(13) 0.73018(13) 0.0133(3) Uani 1 1 d . . . . .
C18 C 0.71530(3) 0.77027(14) 0.57111(14) 0.0148(3) Uani 1 1 d . . . . .
H18 H 0.732982 0.805550 0.588680 0.018 Uiso 1 1 calc R U . . .
C4 C 0.62670(3) 0.89577(13) 0.22463(13) 0.0127(3) Uani 1 1 d . . . . .
C10 C 0.56758(3) 0.68951(13) 0.46549(13) 0.0134(3) Uani 1 1 d . . . . .
C12 C 0.59201(3) 0.56606(13) 0.61885(13) 0.0141(3) Uani 1 1 d . . . . .
C13 C 0.61879(3) 0.52343(13) 0.64607(13) 0.0137(3) Uani 1 1 d . . . . .
C3 C 0.63918(3) 0.99218(13) 0.19515(13) 0.0142(3) Uani 1 1 d . . . . .
C2 C 0.66165(3) 1.01648(13) 0.28117(13) 0.0139(3) Uani 1 1 d . . . . .
C00R C 0.69539(3) 0.48942(14) 0.76365(14) 0.0162(3) Uani 1 1 d . . . . .
H00R H 0.697921 0.558099 0.797249 0.019 Uiso 1 1 calc R U . . .
C6 C 0.58312(3) 0.80038(13) 0.22450(13) 0.0144(3) Uani 1 1 d . . . . .
C9 C 0.56811(3) 0.73611(13) 0.36442(14) 0.0136(3) Uani 1 1 d . . . . .
C5 C 0.60021(3) 0.85599(13) 0.16857(13) 0.0144(3) Uani 1 1 d . . . . .
C15 C 0.66437(3) 0.57163(13) 0.59500(13) 0.0123(3) Uani 1 1 d . . . . .
C00W C 0.72842(3) 0.99904(13) 0.39404(14) 0.0161(3) Uani 1 1 d . . . . .
H00W H 0.724267 0.961729 0.325934 0.019 Uiso 1 1 calc R U . . .
C00X C 0.62945(3) 1.06050(13) 0.10334(13) 0.0142(3) Uani 1 1 d . . . . .
C00Y C 0.57001(3) 0.53660(14) 0.67177(14) 0.0175(4) Uani 1 1 d . . . . .
C00Z C 0.67562(4) 1.11816(14) 0.29478(14) 0.0169(4) Uani 1 1 d . . . . .
C010 C 0.67565(4) 0.37707(14) 0.60810(15) 0.0180(4) Uani 1 1 d . . . . .
H010 H 0.664712 0.369000 0.535253 0.022 Uiso 1 1 calc R U . . .
C8 C 0.54365(4) 0.75501(13) 0.27632(15) 0.0177(4) Uani 1 1 d . . . . .
H8 H 0.524590 0.745580 0.279843 0.021 Uiso 1 1 calc R U . . .
C012 C 0.54100(3) 0.69139(14) 0.50433(14) 0.0161(3) Uani 1 1 d . . . . .
C013 C 0.59011(4) 0.88459(14) 0.05024(14) 0.0184(4) Uani 1 1 d . . . . .
C014 C 0.71828(4) 1.03761(14) 0.56906(14) 0.0166(3) Uani 1 1 d . . . . .
H014 H 0.707224 1.026646 0.621674 0.020 Uiso 1 1 calc R U . . .
C015 C 0.75119(4) 1.06871(14) 0.41774(15) 0.0194(4) Uani 1 1 d . . . . .
H015 H 0.762422 1.079164 0.365682 0.023 Uiso 1 1 calc R U . . .
C016 C 0.75751(4) 1.12290(14) 0.51710(15) 0.0205(4) Uani 1 1 d . . . . .
H016 H 0.773130 1.170232 0.533456 0.025 Uiso 1 1 calc R U . . .
C017 C 0.51747(4) 0.63034(15) 0.45747(15) 0.0205(4) Uani 1 1 d . . . . .
H017 H 0.517907 0.583702 0.397727 0.025 Uiso 1 1 calc R U . . .
C7 C 0.55301(4) 0.78841(14) 0.18859(14) 0.0181(4) Uani 1 1 d . . . . .
H7 H 0.541953 0.801608 0.116811 0.022 Uiso 1 1 calc R U . . .
C019 C 0.68832(4) 0.28800(15) 0.66605(17) 0.0226(4) Uani 1 1 d . . . . .
H019 H 0.685914 0.219077 0.632965 0.027 Uiso 1 1 calc R U . . .
C01A C 0.70799(4) 0.40020(15) 0.82062(15) 0.0200(4) Uani 1 1 d . . . . .
H01A H 0.719096 0.407883 0.893240 0.024 Uiso 1 1 calc R U . . .
C01B C 0.74098(4) 1.10782(14) 0.59265(15) 0.0206(4) Uani 1 1 d . . . . .
H01B H 0.745147 1.145448 0.660569 0.025 Uiso 1 1 calc R U . . .
C01C C 0.53976(4) 0.75996(15) 0.59130(16) 0.0226(4) Uani 1 1 d . . . . .
H01C H 0.555675 0.802153 0.623510 0.027 Uiso 1 1 calc R U . . .
C01D C 0.49334(4) 0.63786(16) 0.49840(16) 0.0255(4) Uani 1 1 d . . . . .
H01D H 0.477322 0.595963 0.466654 0.031 Uiso 1 1 calc R U . . .
C01E C 0.56669(4) 0.94990(15) 0.01197(16) 0.0259(4) Uani 1 1 d . . . . .
H01E H 0.556048 0.975312 0.061667 0.031 Uiso 1 1 calc R U . . .
C01F C 0.70441(4) 0.29996(15) 0.77177(16) 0.0232(4) Uani 1 1 d . . . . .
H01F H 0.713049 0.239114 0.811125 0.028 Uiso 1 1 calc R U . . .
C01G C 0.60520(4) 0.84714(16) -0.02439(15) 0.0269(4) Uani 1 1 d . . . . .
H01G H 0.621170 0.802780 0.000479 0.032 Uiso 1 1 calc R U . . .
C01H C 0.49249(4) 0.70583(18) 0.58488(17) 0.0303(5) Uani 1 1 d . . . . .
H01H H 0.475947 0.710289 0.612540 0.036 Uiso 1 1 calc R U . . .
C01I C 0.51562(4) 0.76730(17) 0.63125(18) 0.0302(5) Uani 1 1 d . . . . .
H01I H 0.514978 0.814472 0.690359 0.036 Uiso 1 1 calc R U . . .
C01J C 0.55896(5) 0.97771(18) -0.09843(17) 0.0370(6) Uani 1 1 d . . . . .
H01J H 0.543176 1.022885 -0.123823 0.044 Uiso 1 1 calc R U . . .
C01K C 0.57403(5) 0.94016(19) -0.17122(17) 0.0430(6) Uani 1 1 d . . . . .
H01K H 0.568629 0.959568 -0.246660 0.052 Uiso 1 1 calc R U . . .
C01L C 0.59700(5) 0.87433(19) -0.13508(17) 0.0396(6) Uani 1 1 d . . . . .
H01L H 0.607184 0.847666 -0.185822 0.047 Uiso 1 1 calc R U . . .

loop_
_atom_site_aniso_label
_atom_site_aniso_U_11
_atom_site_aniso_U_22
_atom_site_aniso_U_33
_atom_site_aniso_U_23
_atom_site_aniso_U_13
_atom_site_aniso_U_12
Co1 0.01223(11) 0.00843(12) 0.00877(12) 0.00114(8) 0.00154(8) -0.00050(8)
N2 0.0144(7) 0.0101(7) 0.0109(7) -0.0004(5) 0.0022(5) -0.0007(5)
N4 0.0124(6) 0.0096(7) 0.0117(7) -0.0006(5) 0.0023(5) -0.0001(5)
N3 0.0167(7) 0.0092(7) 0.0102(7) 0.0005(5) 0.0024(5) 0.0001(5)
N1 0.0151(7) 0.0089(7) 0.0102(6) -0.0005(5) 0.0039(5) -0.0005(5)
N7 0.0147(7) 0.0146(7) 0.0173(7) 0.0024(6) 0.0055(6) 0.0001(5)
N6 0.0195(7) 0.0142(7) 0.0152(7) -0.0004(6) 0.0019(6) -0.0031(6)
N5 0.0306(9) 0.0166(8) 0.0285(9) 0.0035(7) 0.0012(7) -0.0047(7)
N8 0.0237(8) 0.0303(9) 0.0304(9) 0.0123(7) 0.0106(7) 0.0015(7)
C14 0.0169(8) 0.0087(8) 0.0098(7) -0.0008(6) 0.0019(6) -0.0001(6)
C11 0.0156(8) 0.0109(8) 0.0134(8) -0.0012(6) 0.0038(6) -0.0012(6)
C1 0.0175(8) 0.0088(8) 0.0118(8) -0.0002(6) 0.0053(6) -0.0004(6)
C19 0.0142(8) 0.0119(8) 0.0106(7) -0.0030(6) 0.0035(6) -0.0013(6)
C00E 0.0120(7) 0.0132(8) 0.0167(8) 0.0042(6) 0.0067(6) 0.0013(6)
C00F 0.0147(8) 0.0085(8) 0.0149(8) 0.0025(6) 0.0019(6) 0.0009(6)
C17 0.0149(8) 0.0146(8) 0.0140(8) 0.0024(6) 0.0026(6) 0.0015(6)
C20 0.0153(8) 0.0102(8) 0.0114(8) -0.0013(6) 0.0043(6) -0.0005(6)
C16 0.0146(8) 0.0106(8) 0.0118(8) 0.0000(6) 0.0024(6) 0.0017(6)
C00J 0.0121(7) 0.0127(8) 0.0157(8) -0.0004(7) 0.0039(6) -0.0011(6)
C18 0.0144(8) 0.0157(8) 0.0136(8) 0.0001(7) 0.0018(6) -0.0012(6)
C4 0.0173(8) 0.0113(8) 0.0101(8) 0.0003(6) 0.0043(6) 0.0007(6)
C10 0.0145(8) 0.0113(8) 0.0138(8) -0.0014(6) 0.0017(6) -0.0014(6)
C12 0.0163(8) 0.0137(8) 0.0122(8) 0.0012(6) 0.0033(6) -0.0011(6)
C13 0.0170(8) 0.0107(8) 0.0134(8) 0.0001(6) 0.0032(6) -0.0010(6)
C3 0.0181(8) 0.0121(8) 0.0127(8) 0.0004(6) 0.0042(6) 0.0000(6)
C2 0.0164(8) 0.0117(8) 0.0139(8) 0.0006(6) 0.0037(6) -0.0006(6)
C00R 0.0145(8) 0.0151(9) 0.0193(9) 0.0031(7) 0.0045(7) 0.0008(6)
C6 0.0201(8) 0.0103(8) 0.0111(8) -0.0017(6) 0.0001(6) -0.0013(6)
C9 0.0138(8) 0.0107(8) 0.0156(8) -0.0010(6) 0.0019(6) 0.0003(6)
C5 0.0203(8) 0.0104(8) 0.0115(8) 0.0001(6) 0.0013(6) -0.0004(6)
C15 0.0155(8) 0.0107(8) 0.0103(7) -0.0017(6) 0.0020(6) 0.0007(6)
C00W 0.0186(8) 0.0128(8) 0.0173(8) 0.0002(7) 0.0048(7) 0.0005(6)
C00X 0.0156(8) 0.0130(8) 0.0135(8) -0.0016(7) 0.0025(6) -0.0023(6)
C00Y 0.0163(8) 0.0166(9) 0.0186(9) 0.0058(7) 0.0023(7) 0.0025(7)
C00Z 0.0188(8) 0.0166(9) 0.0140(8) 0.0034(7) 0.0008(7) -0.0002(7)
C010 0.0182(8) 0.0156(9) 0.0207(9) 0.0004(7) 0.0052(7) -0.0001(7)
C8 0.0153(8) 0.0167(9) 0.0190(9) 0.0037(7) -0.0007(7) -0.0013(6)
C012 0.0158(8) 0.0163(9) 0.0162(8) 0.0068(7) 0.0036(7) 0.0020(6)
C013 0.0270(9) 0.0147(9) 0.0109(8) 0.0016(7) -0.0009(7) -0.0090(7)
C014 0.0198(8) 0.0154(9) 0.0145(8) 0.0004(7) 0.0035(7) -0.0003(7)
C015 0.0174(8) 0.0150(9) 0.0275(10) 0.0051(7) 0.0082(7) 0.0008(7)
C016 0.0158(8) 0.0129(9) 0.0301(10) 0.0030(7) -0.0002(7) -0.0033(6)
C017 0.0197(9) 0.0205(9) 0.0197(9) 0.0055(7) 0.0008(7) -0.0005(7)
C7 0.0202(9) 0.0162(9) 0.0149(8) 0.0028(7) -0.0021(7) -0.0030(7)
C019 0.0225(9) 0.0116(9) 0.0359(11) 0.0026(8) 0.0111(8) 0.0014(7)
C01A 0.0170(8) 0.0248(10) 0.0189(9) 0.0086(7) 0.0054(7) 0.0029(7)
C01B 0.0219(9) 0.0157(9) 0.0212(9) -0.0044(7) -0.0011(7) -0.0018(7)
C01C 0.0220(9) 0.0241(10) 0.0226(10) 0.0003(8) 0.0067(8) -0.0016(7)
C01D 0.0165(9) 0.0289(11) 0.0289(10) 0.0108(8) 0.0006(8) -0.0019(7)
C01E 0.0295(10) 0.0210(10) 0.0213(10) 0.0055(8) -0.0066(8) -0.0090(8)
C01F 0.0201(9) 0.0189(9) 0.0330(11) 0.0140(8) 0.0108(8) 0.0068(7)
C01G 0.0384(11) 0.0241(10) 0.0184(9) -0.0029(8) 0.0071(8) -0.0100(8)
C01H 0.0222(10) 0.0392(12) 0.0332(11) 0.0094(9) 0.0141(8) 0.0050(9)
C01I 0.0308(11) 0.0345(12) 0.0297(11) -0.0015(9) 0.0160(9) 0.0027(9)
C01J 0.0452(13) 0.0278(11) 0.0269(11) 0.0120(9) -0.0152(10) -0.0139(9)
C01K 0.0686(16) 0.0378(13) 0.0137(10) 0.0090(9) -0.0095(10) -0.0273(12)
C01L 0.0653(16) 0.0403(13) 0.0147(10) -0.0052(9) 0.0123(10) -0.0268(12)

loop_
_atom_type_symbol
_atom_type_description
_atom_type_scat_dispersion_real
_atom_type_scat_dispersion_imag
_atom_type_scat_source
C C 0.0033 0.0016 'International Tables Vol C Tables 4.2.6.8 and 6.1.1.4'
H H 0.0000 0.0000 'International Tables Vol C Tables 4.2.6.8 and 6.1.1.4'
Co Co 0.3494 0.9721 'International Tables Vol C Tables 4.2.6.8 and 6.1.1.4'
N N 0.0061 0.0033 'International Tables Vol C Tables 4.2.6.8 and 6.1.1.4'

loop_
_geom_angle_atom_site_label_1
_geom_angle_atom_site_label_2
_geom_angle_atom_site_label_3
_geom_angle
_geom_angle_site_symmetry_1
_geom_angle_site_symmetry_3
_geom_angle_publ_flag
N2 Co1 N7 93.94(6) . 6_565 ?
N2 Co1 N6 89.47(6) . 6_576 ?
N4 Co1 N2 176.71(6) . . ?
N4 Co1 N7 89.35(5) . 6_565 ?
N4 Co1 N6 87.25(6) . 6_576 ?
N3 Co1 N2 90.05(6) . . ?
N3 Co1 N4 90.15(6) . . ?
N3 Co1 N7 85.98(5) . 6_565 ?
N3 Co1 N6 91.11(5) . 6_576 ?
N1 Co1 N2 89.71(6) . . ?
N1 Co1 N4 90.03(6) . . ?
N1 Co1 N3 179.01(6) . . ?
N1 Co1 N7 94.99(5) . 6_565 ?
N1 Co1 N6 87.93(5) . 6_576 ?
N7 Co1 N6 175.52(5) 6_565 6_576 ?
C1 N2 Co1 125.19(11) . . ?
C4 N2 Co1 125.84(11) . . ?
C4 N2 C1 107.97(13) . . ?
C14 N4 Co1 126.06(11) . . ?
C14 N4 C11 108.11(13) . . ?
C11 N4 Co1 125.48(11) . . ?
C6 N3 Co1 127.01(11) . . ?
C9 N3 Co1 126.59(11) . . ?
C9 N3 C6 106.37(14) . . ?
C19 N1 Co1 127.29(11) . . ?
C19 N1 C16 106.15(13) . . ?
C16 N1 Co1 126.45(11) . . ?
C00J N7 Co1 160.17(13) . 6_566 ?
C00X N6 Co1 155.24(13) . 6_575 ?
N4 C14 C13 109.29(14) . . ?
N4 C14 C15 125.14(15) . . ?
C15 C14 C13 124.88(15) . . ?
N4 C11 C10 124.35(15) . . ?
N4 C11 C12 108.88(14) . . ?
C10 C11 C12 126.14(15) . . ?
N2 C1 C20 124.26(15) . . ?
N2 C1 C2 108.84(14) . . ?
C20 C1 C2 126.43(15) . . ?
N1 C19 C20 125.21(14) . . ?
N1 C19 C18 109.86(14) . . ?
C20 C19 C18 124.68(15) . . ?
C00R C00E C15 121.54(15) . . ?
C00R C00E C010 119.50(15) . . ?
C010 C00E C15 118.94(15) . . ?
C00W C00F C20 121.37(15) . . ?
C014 C00F C20 119.80(15) . . ?
C014 C00F C00W 118.81(15) . . ?
C16 C17 H17 126.6 . . ?
C18 C17 H17 126.6 . . ?
C18 C17 C16 106.87(14) . . ?
C1 C20 C00F 120.01(14) . . ?
C19 C20 C1 121.56(15) . . ?
C19 C20 C00F 118.06(14) . . ?
N1 C16 C17 109.85(14) . . ?
N1 C16 C15 124.39(14) . . ?
C15 C16 C17 125.21(15) . . ?
N7 C00J C13 176.57(17) . . ?
C19 C18 H18 126.5 . . ?
C17 C18 C19 107.09(15) . . ?
C17 C18 H18 126.5 . . ?
N2 C4 C3 109.21(14) . . ?
N2 C4 C5 125.66(15) . . ?
C5 C4 C3 124.20(15) . . ?
C11 C10 C012 119.44(15) . . ?
C9 C10 C11 121.53(15) . . ?
C9 C10 C012 119.03(14) . . ?
C13 C12 C11 106.79(14) . . ?
C13 C12 C00Y 123.79(15) . . ?
C00Y C12 C11 129.41(15) . . ?
C00J C13 C14 128.61(15) . . ?
C12 C13 C14 106.81(14) . . ?
C12 C13 C00J 124.45(15) . . ?
C2 C3 C4 107.06(14) . . ?
C2 C3 C00X 123.76(15) . . ?
C00X C3 C4 128.79(15) . . ?
C3 C2 C1 106.56(14) . . ?
C3 C2 C00Z 123.98(15) . . ?
C00Z C2 C1 128.66(15) . . ?
C00E C00R H00R 120.0 . . ?
C01A C00R C00E 120.07(17) . . ?
C01A C00R H00R 120.0 . . ?
N3 C6 C5 123.97(15) . . ?
N3 C6 C7 109.66(15) . . ?
C5 C6 C7 125.54(15) . . ?
N3 C9 C10 125.18(15) . . ?
N3 C9 C8 109.70(15) . . ?
C10 C9 C8 125.00(15) . . ?
C4 C5 C013 117.81(15) . . ?
C6 C5 C4 120.90(15) . . ?
C6 C5 C013 121.04(15) . . ?
C14 C15 C00E 117.96(14) . . ?
C16 C15 C14 121.44(15) . . ?
C16 C15 C00E 120.32(14) . . ?
C00F C00W H00W 119.7 . . ?
C015 C00W C00F 120.61(16) . . ?
C015 C00W H00W 119.7 . . ?
N6 C00X C3 175.49(18) . . ?
N8 C00Y C12 175.14(18) . . ?
N5 C00Z C2 174.38(19) . . ?
C00E C010 H010 120.0 . . ?
C019 C010 C00E 120.00(17) . . ?
C019 C010 H010 120.0 . . ?
C9 C8 H8 126.4 . . ?
C7 C8 C9 107.13(15) . . ?
C7 C8 H8 126.4 . . ?
C017 C012 C10 123.63(16) . . ?
C017 C012 C01C 119.03(16) . . ?
C01C C012 C10 117.33(15) . . ?
C01E C013 C5 122.68(17) . . ?
C01G C013 C5 118.39(17) . . ?
C01G C013 C01E 118.90(17) . . ?
C00F C014 H014 119.7 . . ?
C00F C014 C01B 120.63(16) . . ?
C01B C014 H014 119.7 . . ?
C00W C015 H015 119.9 . . ?
C016 C015 C00W 120.11(16) . . ?
C016 C015 H015 119.9 . . ?
C015 C016 H016 120.1 . . ?
C015 C016 C01B 119.77(16) . . ?
C01B C016 H016 120.1 . . ?
C012 C017 H017 120.1 . . ?
C01D C017 C012 119.80(18) . . ?
C01D C017 H017 120.1 . . ?
C6 C7 H7 126.6 . . ?
C8 C7 C6 106.83(15) . . ?
C8 C7 H7 126.6 . . ?
C010 C019 H019 120.0 . . ?
C01F C019 C010 119.96(17) . . ?
C01F C019 H019 120.0 . . ?
C00R C01A H01A 119.9 . . ?
C01F C01A C00R 120.12(17) . . ?
C01F C01A H01A 119.9 . . ?
C014 C01B H01B 120.0 . . ?
C016 C01B C014 120.06(17) . . ?
C016 C01B H01B 120.0 . . ?
C012 C01C H01C 119.6 . . ?
C01I C01C C012 120.81(18) . . ?
C01I C01C H01C 119.6 . . ?
C017 C01D H01D 119.8 . . ?
C01H C01D C017 120.45(18) . . ?
C01H C01D H01D 119.8 . . ?
C013 C01E H01E 119.9 . . ?
C01J C01E C013 120.2(2) . . ?
C01J C01E H01E 119.9 . . ?
C019 C01F C01A 120.36(16) . . ?
C019 C01F H01F 119.8 . . ?
C01A C01F H01F 119.8 . . ?
C013 C01G H01G 119.8 . . ?
C01L C01G C013 120.4(2) . . ?
C01L C01G H01G 119.8 . . ?
C01D C01H H01H 119.9 . . ?
C01I C01H C01D 120.17(18) . . ?
C01I C01H H01H 119.9 . . ?
C01C C01I H01I 120.1 . . ?
C01H C01I C01C 119.74(19) . . ?
C01H C01I H01I 120.1 . . ?
C01E C01J H01J 119.9 . . ?
C01K C01J C01E 120.3(2) . . ?
C01K C01J H01J 119.9 . . ?
C01J C01K H01K 119.9 . . ?
C01J C01K C01L 120.27(19) . . ?
C01L C01K H01K 119.9 . . ?
C01G C01L H01L 120.0 . . ?
C01K C01L C01G 120.0(2) . . ?
C01K C01L H01L 120.0 . . ?

loop_
_geom_bond_atom_site_label_1
_geom_bond_atom_site_label_2
_geom_bond_distance
_geom_bond_site_symmetry_2
_geom_bond_publ_flag
Co1 N2 1.9451(14) . ?
Co1 N4 1.9427(14) . ?
Co1 N3 1.9283(14) . ?
Co1 N1 1.9275(13) . ?
Co1 N7 2.2493(14) 6_565 ?
Co1 N6 2.2546(15) 6_576 ?
N2 C1 1.380(2) . ?
N2 C4 1.362(2) . ?
N4 C14 1.363(2) . ?
N4 C11 1.373(2) . ?
N3 C6 1.375(2) . ?
N3 C9 1.366(2) . ?
N1 C19 1.371(2) . ?
N1 C16 1.373(2) . ?
N7 C00J 1.148(2) . ?
N6 C00X 1.148(2) . ?
N5 C00Z 1.149(2) . ?
N8 C00Y 1.149(2) . ?
C14 C13 1.437(2) . ?
C14 C15 1.410(2) . ?
C11 C10 1.404(2) . ?
C11 C12 1.440(2) . ?
C1 C20 1.405(2) . ?
C1 C2 1.435(2) . ?
C19 C20 1.393(2) . ?
C19 C18 1.449(2) . ?
C00E C00R 1.395(2) . ?
C00E C15 1.489(2) . ?
C00E C010 1.398(2) . ?
C00F C20 1.493(2) . ?
C00F C00W 1.394(2) . ?
C00F C014 1.390(2) . ?
C17 H17 0.9500 . ?
C17 C16 1.449(2) . ?
C17 C18 1.345(2) . ?
C16 C15 1.389(2) . ?
C00J C13 1.427(2) . ?
C18 H18 0.9500 . ?
C4 C3 1.434(2) . ?
C4 C5 1.415(2) . ?
C10 C9 1.395(2) . ?
C10 C012 1.486(2) . ?
C12 C13 1.382(2) . ?
C12 C00Y 1.431(2) . ?
C3 C2 1.384(2) . ?
C3 C00X 1.421(2) . ?
C2 C00Z 1.433(2) . ?
C00R H00R 0.9500 . ?
C00R C01A 1.388(2) . ?
C6 C5 1.390(2) . ?
C6 C7 1.446(2) . ?
C9 C8 1.448(2) . ?
C5 C013 1.491(2) . ?
C00W H00W 0.9500 . ?
C00W C015 1.390(2) . ?
C010 H010 0.9500 . ?
C010 C019 1.393(2) . ?
C8 H8 0.9500 . ?
C8 C7 1.345(3) . ?
C012 C017 1.393(2) . ?
C012 C01C 1.394(3) . ?
C013 C01E 1.398(3) . ?
C013 C01G 1.393(3) . ?
C014 H014 0.9500 . ?
C014 C01B 1.392(2) . ?
C015 H015 0.9500 . ?
C015 C016 1.385(3) . ?
C016 H016 0.9500 . ?
C016 C01B 1.387(3) . ?
C017 H017 0.9500 . ?
C017 C01D 1.391(3) . ?
C7 H7 0.9500 . ?
C019 H019 0.9500 . ?
C019 C01F 1.383(3) . ?
C01A H01A 0.9500 . ?
C01A C01F 1.385(3) . ?
C01B H01B 0.9500 . ?
C01C H01C 0.9500 . ?
C01C C01I 1.384(3) . ?
C01D H01D 0.9500 . ?
C01D C01H 1.381(3) . ?
C01E H01E 0.9500 . ?
C01E C01J 1.388(3) . ?
C01F H01F 0.9500 . ?
C01G H01G 0.9500 . ?
C01G C01L 1.391(3) . ?
C01H H01H 0.9500 . ?
C01H C01I 1.380(3) . ?
C01I H01I 0.9500 . ?
C01J H01J 0.9500 . ?
C01J C01K 1.375(4) . ?
C01K H01K 0.9500 . ?
C01K C01L 1.382(4) . ?
C01L H01L 0.9500 . ?

loop_
_geom_torsion_atom_site_label_1
_geom_torsion_atom_site_label_2
_geom_torsion_atom_site_label_3
_geom_torsion_atom_site_label_4
_geom_torsion
_geom_torsion_site_symmetry_1
_geom_torsion_site_symmetry_2
_geom_torsion_site_symmetry_3
_geom_torsion_site_symmetry_4
_geom_torsion_publ_flag
Co1 N2 C1 C20 23.5(2) . . . . ?
Co1 N2 C1 C2 -164.02(11) . . . . ?
Co1 N2 C4 C3 167.10(11) . . . . ?
Co1 N2 C4 C5 -2.2(2) . . . . ?
Co1 N4 C14 C13 173.76(10) . . . . ?
Co1 N4 C14 C15 2.9(2) . . . . ?
Co1 N4 C11 C10 16.8(2) . . . . ?
Co1 N4 C11 C12 -171.71(11) . . . . ?
Co1 N3 C6 C5 -15.3(2) . . . . ?
Co1 N3 C6 C7 174.62(11) . . . . ?
Co1 N3 C9 C10 -1.9(2) . . . . ?
Co1 N3 C9 C8 -177.98(11) . . . . ?
Co1 N1 C19 C20 -1.1(2) . . . . ?
Co1 N1 C19 C18 -175.45(11) . . . . ?
Co1 N1 C16 C17 173.28(11) . . . . ?
Co1 N1 C16 C15 -14.9(2) . . . . ?
N2 C1 C20 C19 1.5(2) . . . . ?
N2 C1 C20 C00F 174.32(15) . . . . ?
N2 C1 C2 C3 -6.34(18) . . . . ?
N2 C1 C2 C00Z 163.62(16) . . . . ?
N2 C4 C3 C2 -2.06(18) . . . . ?
N2 C4 C3 C00X -174.93(16) . . . . ?
N2 C4 C5 C6 20.3(3) . . . . ?
N2 C4 C5 C013 -165.42(16) . . . . ?
N4 C14 C13 C00J -178.36(16) . . . . ?
N4 C14 C13 C12 -2.35(18) . . . . ?
N4 C14 C15 C00E -169.45(15) . . . . ?
N4 C14 C15 C16 16.6(3) . . . . ?
N4 C11 C10 C9 8.9(3) . . . . ?
N4 C11 C10 C012 -170.68(15) . . . . ?
N4 C11 C12 C13 -3.25(18) . . . . ?
N4 C11 C12 C00Y 176.62(16) . . . . ?
N3 C6 C5 C4 -11.2(3) . . . . ?
N3 C6 C5 C013 174.74(16) . . . . ?
N3 C6 C7 C8 5.6(2) . . . . ?
N3 C9 C8 C7 3.54(19) . . . . ?
N1 C19 C20 C1 -13.3(3) . . . . ?
N1 C19 C20 C00F 173.75(15) . . . . ?
N1 C19 C18 C17 1.70(19) . . . . ?
N1 C16 C15 C14 -10.5(3) . . . . ?
N1 C16 C15 C00E 175.77(15) . . . . ?
C14 N4 C11 C10 -169.66(15) . . . . ?
C14 N4 C11 C12 1.79(18) . . . . ?
C11 N4 C14 C13 0.31(18) . . . . ?
C11 N4 C14 C15 -170.51(15) . . . . ?
C11 C10 C9 N3 -16.9(3) . . . . ?
C11 C10 C9 C8 158.57(16) . . . . ?
C11 C10 C012 C017 -109.44(19) . . . . ?
C11 C10 C012 C01C 71.8(2) . . . . ?
C11 C12 C13 C14 3.32(18) . . . . ?
C11 C12 C13 C00J 179.54(15) . . . . ?
C1 N2 C4 C3 -1.93(18) . . . . ?
C1 N2 C4 C5 -171.22(16) . . . . ?
C19 N1 C16 C17 -3.21(18) . . . . ?
C19 N1 C16 C15 168.61(15) . . . . ?
C00E C00R C01A C01F 0.2(3) . . . . ?
C00E C010 C019 C01F -0.5(3) . . . . ?
C00F C00W C015 C016 0.4(3) . . . . ?
C00F C014 C01B C016 -1.1(3) . . . . ?
C17 C16 C15 C14 160.11(16) . . . . ?
C17 C16 C15 C00E -13.7(2) . . . . ?
C20 C1 C2 C3 165.97(16) . . . . ?
C20 C1 C2 C00Z -24.1(3) . . . . ?
C20 C19 C18 C17 -172.69(16) . . . . ?
C20 C00F C00W C015 -179.60(15) . . . . ?
C20 C00F C014 C01B 179.96(15) . . . . ?
C16 N1 C19 C20 175.37(15) . . . . ?
C16 N1 C19 C18 1.01(17) . . . . ?
C16 C17 C18 C19 -3.53(18) . . . . ?
C18 C19 C20 C1 160.26(16) . . . . ?
C18 C19 C20 C00F -12.7(2) . . . . ?
C18 C17 C16 N1 4.34(19) . . . . ?
C18 C17 C16 C15 -167.39(16) . . . . ?
C4 N2 C1 C20 -167.42(15) . . . . ?
C4 N2 C1 C2 5.09(18) . . . . ?
C4 C3 C2 C1 5.01(18) . . . . ?
C4 C3 C2 C00Z -165.54(16) . . . . ?
C4 C5 C013 C01E -113.67(19) . . . . ?
C4 C5 C013 C01G 64.3(2) . . . . ?
C10 C11 C12 C13 168.00(16) . . . . ?
C10 C11 C12 C00Y -12.1(3) . . . . ?
C10 C9 C8 C7 -172.54(16) . . . . ?
C10 C012 C017 C01D -179.36(16) . . . . ?
C10 C012 C01C C01I 179.18(17) . . . . ?
C12 C11 C10 C9 -161.02(16) . . . . ?
C12 C11 C10 C012 19.4(3) . . . . ?
C13 C14 C15 C00E 21.1(2) . . . . ?
C13 C14 C15 C16 -152.78(16) . . . . ?
C3 C4 C5 C6 -147.46(17) . . . . ?
C3 C4 C5 C013 26.8(2) . . . . ?
C2 C1 C20 C19 -169.69(16) . . . . ?
C2 C1 C20 C00F 3.1(3) . . . . ?
C00R C00E C15 C14 -107.52(18) . . . . ?
C00R C00E C15 C16 66.5(2) . . . . ?
C00R C00E C010 C019 0.8(3) . . . . ?
C00R C01A C01F C019 0.1(3) . . . . ?
C6 N3 C9 C10 176.08(16) . . . . ?
C6 N3 C9 C8 0.02(18) . . . . ?
C6 C5 C013 C01E 60.6(2) . . . . ?
C6 C5 C013 C01G -121.38(19) . . . . ?
C9 N3 C6 C5 166.69(16) . . . . ?
C9 N3 C6 C7 -3.37(18) . . . . ?
C9 C10 C012 C017 70.9(2) . . . . ?
C9 C10 C012 C01C -107.88(19) . . . . ?
C9 C8 C7 C6 -5.37(19) . . . . ?
C5 C4 C3 C2 167.43(16) . . . . ?
C5 C4 C3 C00X -5.4(3) . . . . ?
C5 C6 C7 C8 -164.22(16) . . . . ?
C5 C013 C01E C01J 177.20(17) . . . . ?
C5 C013 C01G C01L -178.19(17) . . . . ?
C15 C14 C13 C00J -7.5(3) . . . . ?
C15 C14 C13 C12 168.50(16) . . . . ?
C15 C00E C00R C01A 177.84(15) . . . . ?
C15 C00E C010 C019 -177.72(15) . . . . ?
C00W C00F C20 C1 -64.3(2) . . . . ?
C00W C00F C20 C19 108.83(18) . . . . ?
C00W C00F C014 C01B 1.2(2) . . . . ?
C00W C015 C016 C01B -0.3(3) . . . . ?
C00X C3 C2 C1 178.33(15) . . . . ?
C00X C3 C2 C00Z 7.8(3) . . . . ?
C00Y C12 C13 C14 -176.56(16) . . . . ?
C00Y C12 C13 C00J -0.3(3) . . . . ?
C010 C00E C00R C01A -0.6(2) . . . . ?
C010 C00E C15 C14 70.9(2) . . . . ?
C010 C00E C15 C16 -115.09(18) . . . . ?
C010 C019 C01F C01A 0.1(3) . . . . ?
C012 C10 C9 N3 162.72(16) . . . . ?
C012 C10 C9 C8 -21.8(2) . . . . ?
C012 C017 C01D C01H 0.3(3) . . . . ?
C012 C01C C01I C01H 0.2(3) . . . . ?
C013 C01E C01J C01K 0.8(3) . . . . ?
C013 C01G C01L C01K 1.0(3) . . . . ?
C014 C00F C20 C1 117.03(18) . . . . ?
C014 C00F C20 C19 -69.9(2) . . . . ?
C014 C00F C00W C015 -0.9(2) . . . . ?
C015 C016 C01B C014 0.7(3) . . . . ?
C017 C012 C01C C01I 0.3(3) . . . . ?
C017 C01D C01H C01I 0.2(3) . . . . ?
C7 C6 C5 C4 157.32(17) . . . . ?
C7 C6 C5 C013 -16.8(3) . . . . ?
C01C C012 C017 C01D -0.6(3) . . . . ?
C01D C01H C01I C01C -0.5(3) . . . . ?
C01E C013 C01G C01L -0.1(3) . . . . ?
C01E C01J C01K C01L 0.1(3) . . . . ?
C01G C013 C01E C01J -0.8(3) . . . . ?
C01J C01K C01L C01G -1.0(3) . . . . ?
